data_7236418
loop_
_publ_author_name
'Li, Ziyin'
'Zhang, Zhangjing'
'Ye, Yingxiang'
'Cai, Kaicong'
'Du, Fenfen'
'Zeng, Heng'
'Tao, Jin'
'Lin, Quanjie'
'Zheng, Ying'
'Xiang, Shengchang'

_publ_section_title
;
 Rationally tuning host--guest interactions to free hydroxide ions within
 intertrimerically cuprophilic metal--organic frameworks for high
 OH&#x2212; conductivity
;
_journal_issue 17
_journal_name_full 'Journal of Materials Chemistry A'
_journal_page_first 7816
_journal_paper_doi 10.1039/C6TA11242K
_journal_volume 5
_journal_year 2017
_chemical_formula_moiety 'C36 H24 Cu3 N9 O6'
_chemical_formula_sum 'C36 H24 Cu3 N9 O6'
_chemical_formula_weight 869.26
_space_group_crystal_system tetragonal
_space_group_IT_number 82
_space_group_name_Hall 'I -4'
_space_group_name_H-M_alt 'I -4'
_atom_sites_solution_hydrogens geom
_atom_sites_solution_primary direct
_audit_creation_date 2016-07-08
_audit_creation_method
;
Olex2 1.2
(compiled 2016.02.19 svn.r3266 for OlexSys, GUI svn.r5155)
;
_audit_update_record
;
2016-11-12 deposited with the CCDC.
2017-02-28 downloaded from the CCDC.
;
_cell_angle_alpha 90
_cell_angle_beta 90
_cell_angle_gamma 90
_cell_formula_units_Z 8
_cell_length_a 17.2079(3)
_cell_length_b 17.2079(3)
_cell_length_c 34.0361(10)
_cell_measurement_reflns_used 3208
_cell_measurement_temperature 100(2)
_cell_measurement_theta_max 55.5170
_cell_measurement_theta_min 4.4440
_cell_volume 10078.5(4)
_computing_molecular_graphics 'Olex2 (Dolomanov et al., 2009)'
_computing_publication_material 'Olex2 (Dolomanov et al., 2009)'
_computing_structure_refinement 'ShelXL (Sheldrick, 2015)'
_computing_structure_solution 'SIR2004 (Burla et al., 2007)'
_diffrn_ambient_temperature 100(2)
_diffrn_measured_fraction_theta_full 0.999
_diffrn_measured_fraction_theta_max 0.970
_diffrn_measurement_device_type 'SuperNova, Dual, Cu at zero, Atlas'
_diffrn_measurement_method '\w scans'
_diffrn_radiation_type CuK\a
_diffrn_radiation_wavelength 1.54184
_diffrn_reflns_av_R_equivalents 0.0618
_diffrn_reflns_av_unetI/netI 0.1031
_diffrn_reflns_Laue_measured_fraction_full 0.999
_diffrn_reflns_Laue_measured_fraction_max 0.970
_diffrn_reflns_limit_h_max 21
_diffrn_reflns_limit_h_min -21
_diffrn_reflns_limit_k_max 12
_diffrn_reflns_limit_k_min -21
_diffrn_reflns_limit_l_max 28
_diffrn_reflns_limit_l_min -41
_diffrn_reflns_number 14517
_diffrn_reflns_point_group_measured_fraction_full 0.864
_diffrn_reflns_point_group_measured_fraction_max 0.818
_diffrn_reflns_theta_full 67.684
_diffrn_reflns_theta_max 74.089
_diffrn_reflns_theta_min 3.633
_exptl_absorpt_coefficient_mu 1.829
_exptl_absorpt_correction_T_max 1.00000
_exptl_absorpt_correction_T_min 0.45889
_exptl_absorpt_correction_type multi-scan
_exptl_crystal_colour red
_exptl_crystal_density_diffrn 1.146
_exptl_crystal_description polyhedron
_exptl_crystal_F_000 3504
_exptl_crystal_size_max 0.07
_exptl_crystal_size_mid 0.04
_exptl_crystal_size_min 0.04
_refine_diff_density_max 0.431
_refine_diff_density_min -0.381
_refine_diff_density_rms 0.055
_refine_ls_abs_structure_details
;
 Flack x determined using 1404 quotients [(I+)-(I-)]/[(I+)+(I-)]
 (Parsons and Flack (2004), Acta Cryst. A60, s61).
;
_refine_ls_abs_structure_Flack 0.13(3)
_refine_ls_extinction_method none
_refine_ls_goodness_of_fit_ref 1.013
_refine_ls_hydrogen_treatment constr
_refine_ls_matrix_type full
_refine_ls_number_parameters 493
_refine_ls_number_reflns 8376
_refine_ls_number_restraints 323
_refine_ls_restrained_S_all 1.006
_refine_ls_R_factor_all 0.1121
_refine_ls_R_factor_gt 0.0561
_refine_ls_shift/su_max 0.001
_refine_ls_shift/su_mean 0.000
_refine_ls_structure_factor_coef Fsqd
_refine_ls_weighting_details
;
 w=1/[\s^2^(Fo^2^)+(0.0400P)^2^]
 where P=(Fo^2^+2Fc^2^)/3
;
_refine_ls_weighting_scheme calc
_refine_ls_wR_factor_gt 0.1215
_refine_ls_wR_factor_ref 0.1427
_reflns_Friedel_coverage 0.654
_reflns_Friedel_fraction_full 0.723
_reflns_Friedel_fraction_max 0.660
_reflns_number_gt 4320
_reflns_number_total 8376
_reflns_threshold_expression 'I > 2\s(I)'
_cod_data_source_file c6ta11242k2.cif
_cod_data_source_block FJU-66
_cod_database_code 7236418
_shelxl_version_number 2013-2
_shelx_space_group_comment
;
The symmetry employed for this shelxl refinement is uniquely defined
by the following loop, which should always be used as a source of
symmetry information in preference to the above space-group names.
They are only intended as comments.
;
_olex2_refinement_description
;
1. Fixed Uiso
 At 1.2 times of:
  All C(H) groups
 At 1.5 times of:
  All C(H,H,H) groups
2. Rigid bond restraints
 All non-hydrogen atoms
 with sigma for 1-2 distances of 0.001 and sigma for 1-3 distances of 0.001
3. Uiso/Uaniso restraints and constraints
C8 \\sim C17 \\sim C16 \\sim C15 \\sim C10 \\sim C9 \\sim C11 \\sim C12 \\sim
C13 \\sim C14: within 1.7A with sigma of 0.04 and sigma for terminal atoms of
0.08
O1 \\sim N7 \\sim O2 \\sim C6 \\sim C7 \\sim C9 \\sim C10 \\sim C11 \\sim C12
\\sim C13 \\sim C14 \\sim C19 \\sim O4 \\sim N8 \\sim C15 \\sim C16 \\sim C17
\\sim C8 \\sim C18 \\sim O3: within 1.7A with sigma of 0.04 and sigma for
terminal atoms of 0.08
Uanis(C30) \\sim Ueq: with sigma of 0.05 and sigma for terminal atoms of 0.1
Uanis(C8) \\sim Ueq, Uanis(C17) \\sim Ueq, Uanis(C16) \\sim Ueq: with sigma of
0.1 and sigma for terminal atoms of 0.2
4.a Aromatic/amide H refined with riding coordinates:
 C34(H34), C13(H13), C30(H30), C12(H12), C17(H17), C8(H8)
4.b Idealised Me refined as rotating group:
 C22(H22A,H22B,H22C), C23(H23A,H23B,H23C), C1(H1A,H1B,H1C), C27(H27A,H27B,
 H27C), C36(H36A,H36B,H36C), C5(H5A,H5B,H5C)
;
_olex2_submission_special_instructions 'No special instructions were received'

loop_
_space_group_symop_operation_xyz
'x, y, z'
'y, -x, -z'
'-x, -y, z'
'-y, x, -z'
'x+1/2, y+1/2, z+1/2'
'y+1/2, -x+1/2, -z+1/2'
'-x+1/2, -y+1/2, z+1/2'
'-y+1/2, x+1/2, -z+1/2'

loop_
_atom_site_label
_atom_site_type_symbol
_atom_site_fract_x
_atom_site_fract_y
_atom_site_fract_z
_atom_site_U_iso_or_equiv
_atom_site_adp_type
_atom_site_occupancy
_atom_site_site_symmetry_order
_atom_site_calc_flag
_atom_site_refinement_flags_posn
_atom_site_refinement_flags_adp
Cu2 Cu 0.58804(10) 0.50646(8) 0.63375(4) 0.0748(5) Uani 1 1 d . U
Cu1 Cu 0.58847(12) 0.50999(8) 0.72615(4) 0.0935(6) Uani 1 1 d . U
Cu3 Cu 0.66598(11) 0.36259(7) 0.68144(5) 0.1087(7) Uani 1 1 d . U
N1 N 0.5510(6) 0.5953(4) 0.7000(2) 0.084(3) Uani 1 1 d . U
N4 N 0.6664(7) 0.3622(5) 0.6267(3) 0.106(3) Uani 1 1 d . U
N3 N 0.6302(5) 0.4235(5) 0.6066(2) 0.075(2) Uani 1 1 d . U
C24 C 0.5334(7) 0.6681(6) 0.7120(3) 0.079(3) Uani 1 1 d . U
O5 O 0.3893(5) 0.7839(4) 0.6862(4) 0.154(4) Uani 1 1 d . U
N9 N 0.5216(5) 0.7981(4) 0.6787(3) 0.0910(19) Uani 1 1 d . U
N2 N 0.5566(6) 0.5941(5) 0.6589(3) 0.078(3) Uani 1 1 d . U
O6 O 0.6501(4) 0.8106(3) 0.6693(3) 0.138(4) Uani 1 1 d . U
C32 C 0.5048(7) 0.9590(4) 0.6807(4) 0.090(3) Uani 1 1 d . U
O4 O 0.6546(5) 0.1534(6) 0.3241(3) 0.128(3) Uani 1 1 d . U
N5 N 0.6741(5) 0.3739(5) 0.7358(2) 0.081(2) Uani 1 1 d . U
C2 C 0.6363(7) 0.4071(7) 0.5687(3) 0.079(3) Uani 1 1 d . U
C28 C 0.5877(7) 0.8418(5) 0.6776(5) 0.121(4) Uani 1 1 d . U
N8 N 0.7837(7) 0.1684(6) 0.3367(3) 0.103(3) Uani 1 1 d . U
O2 O 0.5692(6) 0.2726(5) 0.5182(2) 0.119(3) Uani 1 1 d . U
N7 N 0.6902(7) 0.3050(7) 0.5261(3) 0.127(3) Uani 1 1 d . U
C22 C 0.7513(7) 0.2539(6) 0.7524(4) 0.105(4) Uani 1 1 d . U
H22A H 0.7386 0.2387 0.7260 0.157 Uiso 1 1 calc GR .
H22B H 0.7364 0.2134 0.7702 0.157 Uiso 1 1 calc GR .
H22C H 0.8063 0.2626 0.7543 0.157 Uiso 1 1 calc GR .
N6 N 0.6399(6) 0.4357(5) 0.7540(3) 0.091(3) Uani 1 1 d . U
C21 C 0.7082(8) 0.3280(7) 0.7627(3) 0.092(3) Uani 1 1 d . U
C23 C 0.5289(8) 0.6900(6) 0.7526(3) 0.108(4) Uani 1 1 d . U
H23A H 0.5201 0.6446 0.7684 0.162 Uiso 1 1 calc GR .
H23B H 0.4868 0.7259 0.7562 0.162 Uiso 1 1 calc GR .
H23C H 0.5768 0.7141 0.7604 0.162 Uiso 1 1 calc GR .
C3 C 0.6737(8) 0.3398(8) 0.5635(4) 0.113(3) Uani 1 1 d . U
C31 C 0.4382(7) 0.9136(5) 0.6814(5) 0.105(4) Uani 1 1 d . U
C19 C 0.7043(8) 0.1728(8) 0.3471(4) 0.107(4) Uani 1 1 d . U
C29 C 0.4439(7) 0.8256(5) 0.6816(5) 0.108(4) Uani 1 1 d . U
C33 C 0.5820(7) 0.9275(5) 0.6781(5) 0.106(3) Uani 1 1 d . U
C4 C 0.6899(10) 0.3118(8) 0.5983(4) 0.134(6) Uani 1 1 d . U
C10 C 0.7287(8) 0.2494(8) 0.4508(4) 0.101(3) Uani 1 1 d . U
C25 C 0.5306(6) 0.7144(4) 0.6785(4) 0.088(2) Uani 1 1 d . U
C15 C 0.7489(8) 0.2243(8) 0.4122(4) 0.100(3) Uani 1 1 d . U
C26 C 0.5439(7) 0.6678(6) 0.6465(3) 0.079(3) Uani 1 1 d . U
C34 C 0.3575(7) 1.0274(5) 0.6813(6) 0.153(7) Uani 1 1 d . U
H34 H 0.3086 1.0496 0.6845 0.184 Uiso 1 1 calc R .
C7 C 0.7642(11) 0.3105(13) 0.5152(5) 0.179(7) Uani 1 1 d . U
C1 C 0.6095(7) 0.4636(6) 0.5392(3) 0.090(3) Uani 1 1 d . U
H1A H 0.5607 0.4467 0.5284 0.136 Uiso 1 1 calc GR .
H1B H 0.6472 0.4674 0.5185 0.136 Uiso 1 1 calc GR .
H1C H 0.6030 0.5136 0.5513 0.136 Uiso 1 1 calc GR .
C27 C 0.5421(8) 0.6866(6) 0.6026(3) 0.098(4) Uani 1 1 d . U
H27A H 0.5819 0.6575 0.5894 0.147 Uiso 1 1 calc GR .
H27B H 0.5511 0.7412 0.5989 0.147 Uiso 1 1 calc GR .
H27C H 0.4922 0.6730 0.5921 0.147 Uiso 1 1 calc GR .
C9 C 0.7878(8) 0.2753(11) 0.4756(4) 0.158(6) Uani 1 1 d . U
C13 C 0.6112(8) 0.2035(9) 0.3998(4) 0.124(5) Uani 1 1 d . U
H13 H 0.5720 0.1879 0.3827 0.149 Uiso 1 1 calc R .
C35 C 0.6488(9) 0.4272(6) 0.7928(3) 0.103(4) Uani 1 1 d . U
C14 C 0.6886(8) 0.2006(8) 0.3880(4) 0.104(4) Uani 1 1 d . U
O3 O 0.9131(6) 0.1857(7) 0.3509(3) 0.154(4) Uani 1 1 d . U
O1 O 0.8183(7) 0.3387(12) 0.5347(4) 0.326(11) Uani 1 1 d . U
C30 C 0.3642(7) 0.9452(5) 0.6801(6) 0.154(6) Uani 1 1 d . U
H30 H 0.3205 0.9136 0.6785 0.184 Uiso 1 1 calc R .
C11 C 0.6519(8) 0.2492(8) 0.4640(4) 0.099(3) Uani 1 1 d . U
C20 C 0.6942(8) 0.3587(7) 0.7983(3) 0.091(3) Uani 1 1 d . U
C12 C 0.5922(8) 0.2307(8) 0.4387(4) 0.117(4) Uani 1 1 d . U
H12 H 0.5407 0.2357 0.4466 0.140 Uiso 1 1 calc R .
C36 C 0.6165(9) 0.4859(8) 0.8216(4) 0.154(6) Uani 1 1 d . U
H36A H 0.5695 0.4660 0.8330 0.231 Uiso 1 1 calc GR .
H36B H 0.6057 0.5337 0.8081 0.231 Uiso 1 1 calc GR .
H36C H 0.6540 0.4952 0.8420 0.231 Uiso 1 1 calc GR .
C16 C 0.8261(9) 0.2226(11) 0.4010(4) 0.143(5) Uani 1 1 d . U
C18 C 0.8453(9) 0.1892(9) 0.3611(4) 0.126(5) Uani 1 1 d . U
C6 C 0.6350(9) 0.2755(8) 0.5045(4) 0.108(4) Uani 1 1 d . U
C5 C 0.7338(11) 0.2384(9) 0.6113(4) 0.195(9) Uani 1 1 d . U
H5A H 0.7685 0.2512 0.6324 0.292 Uiso 1 1 calc GR .
H5B H 0.7630 0.2183 0.5895 0.292 Uiso 1 1 calc GR .
H5C H 0.6972 0.2000 0.6200 0.292 Uiso 1 1 calc GR .
C17 C 0.8836(10) 0.2542(14) 0.4227(5) 0.229(9) Uani 1 1 d . U
H17 H 0.9329 0.2599 0.4119 0.274 Uiso 1 1 calc R .
C8 C 0.8688(9) 0.2794(14) 0.4628(6) 0.241(9) Uani 1 1 d . U
H8 H 0.9083 0.2969 0.4793 0.290 Uiso 1 1 calc R .

loop_
_atom_site_aniso_label
_atom_site_aniso_U_11
_atom_site_aniso_U_22
_atom_site_aniso_U_33
_atom_site_aniso_U_23
_atom_site_aniso_U_13
_atom_site_aniso_U_12
Cu2 0.1237(13) 0.0499(9) 0.0506(9) -0.0043(7) -0.0053(9) 0.0279(9)
Cu1 0.1795(18) 0.0468(9) 0.0542(10) -0.0001(8) -0.0123(11) 0.0396(10)
Cu3 0.1999(19) 0.0698(9) 0.0563(8) -0.0122(10) -0.0288(14) 0.0650(10)
N1 0.159(8) 0.040(2) 0.0528(18) -0.001(2) -0.001(5) 0.033(4)
N4 0.191(10) 0.072(6) 0.0557(12) -0.019(3) -0.026(6) 0.066(5)
N3 0.116(7) 0.063(4) 0.0481(15) -0.009(3) -0.007(5) 0.033(4)
C24 0.131(9) 0.043(3) 0.063(3) -0.003(2) 0.006(7) 0.033(5)
O5 0.166(4) 0.048(3) 0.248(12) 0.027(6) 0.134(9) 0.028(3)
N9 0.133(3) 0.0420(17) 0.098(5) 0.003(3) -0.011(7) 0.0353(19)
N2 0.143(7) 0.040(2) 0.0524(16) 0.002(2) 0.000(5) 0.025(4)
O6 0.112(3) 0.055(4) 0.247(12) -0.033(6) -0.070(6) 0.034(3)
C32 0.131(5) 0.041(3) 0.097(8) -0.003(7) -0.017(9) 0.034(2)
O4 0.148(5) 0.171(8) 0.066(5) -0.038(6) -0.005(5) -0.008(6)
N5 0.131(8) 0.059(5) 0.0529(14) 0.002(3) -0.021(5) 0.032(4)
C2 0.095(8) 0.094(6) 0.0487(16) -0.016(3) -0.011(6) 0.038(5)
C28 0.123(4) 0.048(3) 0.192(13) -0.027(9) -0.062(9) 0.037(2)
N8 0.135(4) 0.099(7) 0.075(5) -0.026(5) 0.018(4) 0.008(6)
O2 0.157(5) 0.132(7) 0.069(5) -0.035(5) 0.023(4) 0.019(6)
N7 0.132(5) 0.177(10) 0.071(2) -0.058(4) -0.025(4) 0.086(6)
C22 0.144(11) 0.065(6) 0.106(8) 0.019(5) -0.024(8) 0.034(5)
N6 0.173(9) 0.052(5) 0.0493(18) -0.007(3) -0.031(5) 0.033(4)
C21 0.144(11) 0.065(6) 0.066(2) 0.014(5) -0.025(7) 0.030(5)
C23 0.194(13) 0.062(6) 0.067(3) -0.010(3) 0.025(9) 0.047(8)
C3 0.153(7) 0.126(8) 0.0603(16) -0.036(3) -0.022(4) 0.078(7)
C31 0.133(4) 0.044(2) 0.139(10) 0.031(8) 0.054(10) 0.035(2)
C19 0.129(4) 0.128(10) 0.063(6) -0.035(7) 0.005(4) 0.003(9)
C29 0.139(4) 0.043(2) 0.141(10) 0.006(8) 0.061(10) 0.030(2)
C33 0.125(4) 0.047(2) 0.145(10) -0.013(8) -0.042(9) 0.031(2)
C4 0.222(15) 0.110(9) 0.0685(18) -0.028(6) -0.018(10) 0.103(9)
C10 0.118(4) 0.122(9) 0.062(5) -0.034(6) -0.003(3) 0.031(7)
C25 0.152(6) 0.0422(16) 0.070(3) -0.001(2) -0.024(8) 0.039(3)
C15 0.110(4) 0.128(10) 0.063(5) -0.034(7) -0.002(3) 0.031(7)
C26 0.127(9) 0.049(3) 0.060(2) 0.007(2) -0.012(7) 0.036(6)
C34 0.103(9) 0.050(4) 0.307(19) 0.066(11) 0.087(13) 0.029(4)
C7 0.134(6) 0.30(2) 0.098(9) -0.113(11) -0.020(6) 0.051(11)
C1 0.125(10) 0.100(7) 0.047(3) 0.001(5) 0.001(7) 0.025(6)
C27 0.163(11) 0.066(6) 0.066(3) 0.023(3) 0.014(8) 0.022(7)
C9 0.112(4) 0.265(16) 0.097(7) -0.098(9) -0.026(4) 0.073(9)
C13 0.124(4) 0.175(13) 0.073(6) -0.052(8) 0.017(5) -0.038(10)
C35 0.205(13) 0.052(6) 0.0499(19) -0.008(4) -0.039(7) 0.019(5)
C14 0.122(4) 0.133(10) 0.057(5) -0.027(7) 0.007(4) -0.002(8)
O3 0.124(4) 0.207(11) 0.130(8) -0.071(8) 0.034(4) 0.015(8)
O1 0.121(6) 0.64(3) 0.215(13) -0.306(16) -0.036(7) 0.079(11)
C30 0.128(5) 0.052(4) 0.281(16) 0.047(10) 0.122(11) 0.034(3)
C11 0.122(4) 0.116(9) 0.060(5) -0.031(6) 0.003(3) 0.027(7)
C20 0.144(11) 0.071(6) 0.0560(19) 0.022(4) -0.021(6) 0.008(5)
C12 0.120(4) 0.151(11) 0.079(6) -0.051(8) 0.006(4) 0.012(9)
C36 0.284(18) 0.125(11) 0.054(4) -0.020(8) -0.017(12) 0.068(10)
C16 0.113(4) 0.214(14) 0.102(8) -0.076(9) 0.010(5) 0.019(9)
C18 0.118(4) 0.156(12) 0.103(8) -0.059(9) 0.018(5) 0.024(10)
C6 0.141(5) 0.115(9) 0.070(5) -0.043(7) 0.006(4) 0.040(8)
C5 0.33(2) 0.152(12) 0.103(8) -0.041(8) -0.043(13) 0.173(13)
C17 0.103(6) 0.40(2) 0.182(11) -0.192(14) 0.008(6) 0.027(12)
C8 0.105(5) 0.43(2) 0.187(11) -0.212(15) -0.017(6) 0.062(12)

loop_
_atom_type_symbol
_atom_type_description
_atom_type_scat_dispersion_real
_atom_type_scat_dispersion_imag
_atom_type_scat_source
C C 0.0181 0.0091 'International Tables Vol C Tables 4.2.6.8 and 6.1.1.4'
H H 0.0000 0.0000 'International Tables Vol C Tables 4.2.6.8 and 6.1.1.4'
Cu Cu -1.9646 0.5888 'International Tables Vol C Tables 4.2.6.8 and 6.1.1.4'
N N 0.0311 0.0180 'International Tables Vol C Tables 4.2.6.8 and 6.1.1.4'
O O 0.0492 0.0322 'International Tables Vol C Tables 4.2.6.8 and 6.1.1.4'

loop_
_geom_angle_atom_site_label_1
_geom_angle_atom_site_label_2
_geom_angle_atom_site_label_3
_geom_angle
_geom_angle_site_symmetry_1
_geom_angle_site_symmetry_3
N3 Cu2 Cu2 109.5(3) . 3_665
N2 Cu2 Cu2 76.3(3) . 3_665
N2 Cu2 N3 173.4(4) . .
N6 Cu1 N1 170.3(5) . .
N4 Cu3 N5 172.7(4) . .
C24 N1 Cu1 132.3(8) . .
C24 N1 N2 109.3(9) . .
N2 N1 Cu1 116.6(7) . .
N3 N4 Cu3 118.8(6) . .
C4 N4 Cu3 135.5(8) . .
C4 N4 N3 105.5(9) . .
N4 N3 Cu2 120.8(6) . .
C2 N3 Cu2 133.1(7) . .
C2 N3 N4 106.1(8) . .
N1 C24 C23 123.1(10) . .
N1 C24 C25 106.9(9) . .
C25 C24 C23 129.5(9) . .
C28 N9 C29 127.2(7) . .
C28 N9 C25 117.3(8) . .
C29 N9 C25 115.5(9) . .
N1 N2 Cu2 120.2(7) . .
C26 N2 Cu2 132.7(8) . .
C26 N2 N1 106.7(9) . .
C32 C32 C33 118.9(13) 3_675 .
C31 C32 C32 117.5(12) . 3_675
C31 C32 C33 123.5(8) . .
N6 N5 Cu3 119.8(6) . .
C21 N5 Cu3 130.3(8) . .
C21 N5 N6 109.9(8) . .
N3 C2 C3 110.6(10) . .
N3 C2 C1 119.9(9) . .
C3 C2 C1 129.2(11) . .
N9 C28 C33 119.6(9) . .
O6 C28 N9 119.6(8) . .
O6 C28 C33 119.6(13) . .
C19 N8 C20 120.1(12) . 7_654
C18 N8 C19 124.9(11) . .
C18 N8 C20 115.0(12) . 7_654
C7 N7 C3 114.1(13) . .
C6 N7 C3 121.2(13) . .
C6 N7 C7 124.6(13) . .
H22A C22 H22B 109.5 . .
H22A C22 H22C 109.5 . .
H22B C22 H22C 109.5 . .
C21 C22 H22A 109.5 . .
C21 C22 H22B 109.5 . .
C21 C22 H22C 109.5 . .
N5 N6 Cu1 121.5(6) . .
C35 N6 Cu1 130.2(8) . .
C35 N6 N5 108.2(8) . .
N5 C21 C22 123.4(11) . .
N5 C21 C20 107.7(10) . .
C20 C21 C22 128.8(11) . .
C24 C23 H23A 109.5 . .
C24 C23 H23B 109.5 . .
C24 C23 H23C 109.5 . .
H23A C23 H23B 109.5 . .
H23A C23 H23C 109.5 . .
H23B C23 H23C 109.5 . .
C2 C3 N7 125.0(12) . .
C4 C3 C2 107.6(11) . .
C4 C3 N7 127.4(12) . .
C32 C31 C29 120.6(9) . .
C30 C31 C32 122.5(8) . .
C30 C31 C29 116.8(11) . .
O4 C19 N8 120.5(12) . .
O4 C19 C14 124.3(13) . .
N8 C19 C14 115.1(12) . .
O5 C29 N9 123.4(8) . .
O5 C29 C31 123.4(9) . .
N9 C29 C31 113.1(10) . .
C32 C33 C28 116.0(11) . .
C34 C33 C32 120.6(9) 3_675 .
C34 C33 C28 122.8(10) 3_675 .
N4 C4 C5 117.9(12) . .
C3 C4 N4 110.1(11) . .
C3 C4 C5 131.9(12) . .
C9 C10 C15 118.5(13) . .
C9 C10 C11 119.8(12) . .
C11 C10 C15 121.7(12) . .
C24 C25 N9 124.8(11) . .
C26 C25 C24 108.1(6) . .
C26 C25 N9 127.0(11) . .
C14 C15 C10 117.1(12) . .
C16 C15 C10 119.7(13) . .
C16 C15 C14 123.2(13) . .
N2 C26 C25 109.0(9) . .
N2 C26 C27 120.4(9) . .
C25 C26 C27 130.5(9) . .
C33 C34 H34 119.2 3_675 .
C33 C34 C30 121.6(9) 3_675 .
C30 C34 H34 119.2 . .
N7 C7 C9 118.2(14) . .
O1 C7 N7 126.5(15) . .
O1 C7 C9 115.3(16) . .
C2 C1 H1A 109.5 . .
C2 C1 H1B 109.5 . .
C2 C1 H1C 109.5 . .
H1A C1 H1B 109.5 . .
H1A C1 H1C 109.5 . .
H1B C1 H1C 109.5 . .
C26 C27 H27A 109.5 . .
C26 C27 H27B 109.5 . .
C26 C27 H27C 109.5 . .
H27A C27 H27B 109.5 . .
H27A C27 H27C 109.5 . .
H27B C27 H27C 109.5 . .
C10 C9 C7 117.7(14) . .
C10 C9 C8 122.1(14) . .
C8 C9 C7 119.7(14) . .
C14 C13 H13 120.2 . .
C14 C13 C12 119.5(12) . .
C12 C13 H13 120.2 . .
N6 C35 C20 106.3(10) . .
N6 C35 C36 121.7(10) . .
C20 C35 C36 132.0(11) . .
C15 C14 C19 120.9(13) . .
C15 C14 C13 122.2(12) . .
C13 C14 C19 116.9(12) . .
C31 C30 C34 117.8(12) . .
C31 C30 H30 121.1 . .
C34 C30 H30 121.1 . .
C10 C11 C6 119.0(13) . .
C12 C11 C10 120.4(12) . .
C12 C11 C6 120.4(13) . .
C21 C20 N8 130.1(11) . 7_655
C21 C20 C35 107.8(10) . .
C35 C20 N8 122.0(11) . 7_655
C13 C12 H12 120.6 . .
C11 C12 C13 118.7(12) . .
C11 C12 H12 120.6 . .
C35 C36 H36A 109.5 . .
C35 C36 H36B 109.5 . .
C35 C36 H36C 109.5 . .
H36A C36 H36B 109.5 . .
H36A C36 H36C 109.5 . .
H36B C36 H36C 109.5 . .
C15 C16 C18 117.8(14) . .
C17 C16 C15 123.0(14) . .
C17 C16 C18 119.0(15) . .
N8 C18 C16 117.8(13) . .
O3 C18 N8 123.2(14) . .
O3 C18 C16 118.8(15) . .
O2 C6 N7 118.3(12) . .
O2 C6 C11 121.6(14) . .
N7 C6 C11 120.0(14) . .
C4 C5 H5A 109.5 . .
C4 C5 H5B 109.5 . .
C4 C5 H5C 109.5 . .
H5A C5 H5B 109.5 . .
H5A C5 H5C 109.5 . .
H5B C5 H5C 109.5 . .
C16 C17 H17 119.8 . .
C16 C17 C8 120.3(17) . .
C8 C17 H17 119.8 . .
C9 C8 H8 122.2 . .
C17 C8 C9 115.5(15) . .
C17 C8 H8 122.2 . .

loop_
_geom_bond_atom_site_label_1
_geom_bond_atom_site_label_2
_geom_bond_distance
_geom_bond_site_symmetry_2
Cu2 Cu2 3.038(3) 3_665
Cu2 N3 1.848(8) .
Cu2 N2 1.817(8) .
Cu1 N1 1.833(8) .
Cu1 N6 1.820(8) .
Cu3 N4 1.865(9) .
Cu3 N5 1.867(8) .
N1 C24 1.353(11) .
N1 N2 1.402(9) .
N4 N3 1.403(10) .
N4 C4 1.359(13) .
N3 C2 1.324(11) .
C24 C23 1.434(13) .
C24 C25 1.392(14) .
O5 C29 1.191(13) .
N9 C28 1.363(14) .
N9 C29 1.422(13) .
N9 C25 1.449(9) .
N2 C26 1.355(12) .
O6 C28 1.234(13) .
C32 C32 1.420(14) 3_675
C32 C31 1.388(14) .
C32 C33 1.436(14) .
O4 C19 1.207(13) .
N5 N6 1.364(11) .
N5 C21 1.343(12) .
C2 C3 1.337(14) .
C2 C1 1.474(13) .
C28 C33 1.479(11) .
N8 C19 1.412(15) .
N8 C20 1.440(12) 7_654
N8 C18 1.392(16) .
O2 C6 1.224(14) .
N7 C3 1.436(14) .
N7 C7 1.331(19) .
N7 C6 1.304(16) .
C22 H22A 0.9600 .
C22 H22B 0.9600 .
C22 H22C 0.9600 .
C22 C21 1.516(14) .
N6 C35 1.339(12) .
C21 C20 1.344(15) .
C23 H23A 0.9600 .
C23 H23B 0.9600 .
C23 H23C 0.9600 .
C3 C4 1.308(15) .
C31 C29 1.518(11) .
C31 C30 1.384(14) .
C19 C14 1.496(16) .
C33 C34 1.304(15) 3_675
C4 C5 1.536(16) .
C10 C15 1.425(13) .
C10 C9 1.394(16) .
C10 C11 1.396(16) .
C25 C26 1.373(14) .
C15 C14 1.386(16) .
C15 C16 1.383(17) .
C26 C27 1.527(13) .
C34 C33 1.304(15) 3_675
C34 H34 0.9300 .
C34 C30 1.420(12) .
C7 C9 1.532(18) .
C7 O1 1.244(18) .
C1 H1A 0.9600 .
C1 H1B 0.9600 .
C1 H1C 0.9600 .
C27 H27A 0.9600 .
C27 H27B 0.9600 .
C27 H27C 0.9600 .
C9 C8 1.46(2) .
C13 H13 0.9300 .
C13 C14 1.393(16) .
C13 C12 1.442(15) .
C35 C20 1.428(15) .
C35 C36 1.512(15) .
O3 C18 1.219(15) .
C30 H30 0.9300 .
C11 C12 1.376(15) .
C11 C6 1.482(16) .
C20 N8 1.440(12) 7_655
C12 H12 0.9300 .
C36 H36A 0.9600 .
C36 H36B 0.9600 .
C36 H36C 0.9600 .
C16 C18 1.513(18) .
C16 C17 1.349(19) .
C5 H5A 0.9600 .
C5 H5B 0.9600 .
C5 H5C 0.9600 .
C17 H17 0.9300 .
C17 C8 1.46(2) .
C8 H8 0.9300 .

loop_
_geom_torsion_atom_site_label_1
_geom_torsion_atom_site_label_2
_geom_torsion_atom_site_label_3
_geom_torsion_atom_site_label_4
_geom_torsion
_geom_torsion_site_symmetry_1
_geom_torsion_site_symmetry_4
Cu2 Cu2 N3 N4 -105.5(8) 3_665 .
Cu2 Cu2 N3 C2 76.2(12) 3_665 .
Cu2 Cu2 N2 N1 93.5(9) 3_665 .
Cu2 Cu2 N2 C26 -95.5(12) 3_665 .
Cu2 N3 C2 C3 178.6(10) . .
Cu2 N3 C2 C1 3.4(19) . .
Cu2 N2 C26 C25 -172.0(9) . .
Cu2 N2 C26 C27 11.0(19) . .
Cu1 N1 C24 C23 -11.4(19) . .
Cu1 N1 C24 C25 161.9(9) . .
Cu1 N1 N2 Cu2 7.7(12) . .
Cu1 N1 N2 C26 -165.5(8) . .
Cu1 N6 C35 C20 179.8(9) . .
Cu1 N6 C35 C36 -3(2) . .
Cu3 N4 N3 Cu2 3.8(13) . .
Cu3 N4 N3 C2 -177.5(8) . .
Cu3 N4 C4 C3 177.6(12) . .
Cu3 N4 C4 C5 -7(3) . .
Cu3 N5 N6 Cu1 -2.0(13) . .
Cu3 N5 N6 C35 175.2(9) . .
Cu3 N5 C21 C22 2(2) . .
Cu3 N5 C21 C20 -176.2(9) . .
N1 C24 C25 N9 -173.2(10) . .
N1 C24 C25 C26 2.1(13) . .
N1 N2 C26 C25 -0.1(14) . .
N1 N2 C26 C27 -177.1(11) . .
N4 N3 C2 C3 0.1(16) . .
N4 N3 C2 C1 -175.0(11) . .
N3 N4 C4 C3 2.8(19) . .
N3 N4 C4 C5 178.7(15) . .
N3 C2 C3 N7 180.0(13) . .
N3 C2 C3 C4 2(2) . .
C24 N1 N2 Cu2 174.5(8) . .
C24 N1 N2 C26 1.4(15) . .
C24 C25 C26 N2 -1.2(14) . .
C24 C25 C26 C27 175.4(14) . .
N9 C28 C33 C32 2(2) . .
N9 C28 C33 C34 172.4(18) . 3_675
N9 C25 C26 N2 173.9(10) . .
N9 C25 C26 C27 -9(2) . .
N2 N1 C24 C23 -175.5(12) . .
N2 N1 C24 C25 -2.2(14) . .
O6 C28 C33 C32 168.9(15) . .
O6 C28 C33 C34 -20(3) . 3_675
C32 C32 C31 C29 -179.8(11) 3_675 .
C32 C32 C31 C30 3(2) 3_675 .
C32 C32 C33 C28 -179.1(11) 3_675 .
C32 C32 C33 C34 10(2) 3_675 3_675
C32 C31 C29 O5 172.0(18) . .
C32 C31 C29 N9 -3(2) . .
C32 C31 C30 C34 -5(3) . .
O4 C19 C14 C15 -177.9(15) . .
O4 C19 C14 C13 0(2) . .
N5 N6 C35 C20 3.0(15) . .
N5 N6 C35 C36 -179.4(12) . .
N5 C21 C20 N8 178.8(14) . 7_655
N5 C21 C20 C35 0.0(16) . .
C2 C3 C4 N4 -3(2) . .
C2 C3 C4 C5 -178(2) . .
C28 N9 C29 O5 -172.4(17) . .
C28 N9 C29 C31 3(2) . .
C28 N9 C25 C24 93.7(17) . .
C28 N9 C25 C26 -80.6(18) . .
N8 C19 C14 C15 4(2) . .
N8 C19 C14 C13 -178.0(13) . .
N7 C3 C4 N4 179.0(15) . .
N7 C3 C4 C5 4(4) . .
N7 C7 C9 C10 9(3) . .
N7 C7 C9 C8 -179(2) . .
C22 C21 C20 N8 1(3) . 7_655
C22 C21 C20 C35 -177.7(14) . .
N6 N5 C21 C22 179.7(12) . .
N6 N5 C21 C20 1.8(15) . .
N6 C35 C20 N8 179.2(13) . 7_655
N6 C35 C20 C21 -1.9(16) . .
C21 N5 N6 Cu1 179.8(9) . .
C21 N5 N6 C35 -3.1(15) . .
C23 C24 C25 N9 0(2) . .
C23 C24 C25 C26 174.8(15) . .
C3 N7 C7 C9 -179.8(16) . .
C3 N7 C7 O1 4(3) . .
C3 N7 C6 O2 -6(2) . .
C3 N7 C6 C11 172.1(12) . .
C31 C32 C33 C28 -2(2) . .
C31 C32 C33 C34 -173.4(17) . 3_675
C19 N8 C18 O3 -178.9(15) . .
C19 N8 C18 C16 -3(2) . .
C29 N9 C28 O6 -169.5(14) . .
C29 N9 C28 C33 -2(3) . .
C29 N9 C25 C24 -83.9(16) . .
C29 N9 C25 C26 101.8(16) . .
C29 C31 C30 C34 177.9(17) . .
C33 C32 C31 C29 3(3) . .
C33 C32 C31 C30 -173.5(16) . .
C33 C34 C30 C31 10(3) 3_675 .
C4 N4 N3 Cu2 179.6(10) . .
C4 N4 N3 C2 -1.7(15) . .
C10 C15 C14 C19 -179.6(12) . .
C10 C15 C14 C13 2(2) . .
C10 C15 C16 C18 174.9(14) . .
C10 C15 C16 C17 -10(3) . .
C10 C9 C8 C17 0(3) . .
C10 C11 C12 C13 7(2) . .
C10 C11 C6 O2 -176.2(14) . .
C10 C11 C6 N7 6(2) . .
C25 N9 C28 O6 13(2) . .
C25 N9 C28 C33 -179.4(14) . .
C25 N9 C29 O5 5(2) . .
C25 N9 C29 C31 -179.7(12) . .
C15 C10 C9 C7 173.4(15) . .
C15 C10 C9 C8 2(3) . .
C15 C10 C11 C12 -6(2) . .
C15 C10 C11 C6 179.5(12) . .
C15 C16 C18 N8 6(2) . .
C15 C16 C18 O3 -178.4(17) . .
C15 C16 C17 C8 11(4) . .
C7 N7 C3 C2 105.7(19) . .
C7 N7 C3 C4 -76(3) . .
C7 N7 C6 O2 178.9(17) . .
C7 N7 C6 C11 -3(3) . .
C7 C9 C8 C17 -172(2) . .
C1 C2 C3 N7 -6(3) . .
C1 C2 C3 C4 176.2(15) . .
C9 C10 C15 C14 -178.5(16) . .
C9 C10 C15 C16 3(2) . .
C9 C10 C11 C12 173.9(15) . .
C9 C10 C11 C6 -1(2) . .
C14 C15 C16 C18 -3(3) . .
C14 C15 C16 C17 172(2) . .
C14 C13 C12 C11 -4(2) . .
O1 C7 C9 C10 -174(2) . .
O1 C7 C9 C8 -2(3) . .
C30 C31 C29 O5 -11(3) . .
C30 C31 C29 N9 173.7(16) . .
C11 C10 C15 C14 1(2) . .
C11 C10 C15 C16 -177.5(16) . .
C11 C10 C9 C7 -6(3) . .
C11 C10 C9 C8 -177.8(18) . .
C20 N8 C19 O4 1(2) 7_654 .
C20 N8 C19 C14 179.1(12) 7_654 .
C20 N8 C18 O3 1(2) 7_654 .
C20 N8 C18 C16 176.4(13) 7_654 .
C12 C13 C14 C19 -179.2(13) . .
C12 C13 C14 C15 -1(2) . .
C12 C11 C6 O2 9(2) . .
C12 C11 C6 N7 -168.6(14) . .
C36 C35 C20 N8 2(3) . 7_655
C36 C35 C20 C21 -179.2(16) . .
C16 C15 C14 C19 -1(2) . .
C16 C15 C14 C13 -179.4(15) . .
C16 C17 C8 C9 -6(4) . .
C18 N8 C19 O4 -179.8(14) . .
C18 N8 C19 C14 -1(2) . .
C18 C16 C17 C8 -173(2) . .
C6 N7 C3 C2 -70(2) . .
C6 N7 C3 C4 108(2) . .
C6 N7 C7 C9 -4(3) . .
C6 N7 C7 O1 179(2) . .
C6 C11 C12 C13 -178.5(13) . .
C17 C16 C18 N8 -169.9(19) . .
C17 C16 C18 O3 6(3) . .
